data_4001504
loop_
_publ_author_name
'Forbes, Tori Z.'
'Burns, Peter. C.'
'Soderholm, L.'
'Skanthakumar, S.'

_publ_section_title
;
 Crystal Structures and Magnetic Properties of NaK3(NpO2)4(SO4)4(H2O)2and
 NaNpO2SO4H2O:&#x00A0; Cation&#x2212;Cation Interactions in a Neptunyl
 Sulfate Framework
;
_journal_issue 6
_journal_name_full 'Chemistry of Materials'
_journal_page_first 1643
_journal_paper_doi 10.1021/cm0523687
_journal_volume 18
_journal_year 2006
_chemical_formula_moiety '(Na) (NpO2) (SO4) (H2O)'
_chemical_formula_sum 'H1.6 Na0.8 Np0.8 O5.6 S0.8'
_chemical_formula_weight 324.85
_chemical_name_common 'sodium neptunyl sulfate hydrate'
_chemical_name_systematic
; 
sodium neptunyl sulfate dihydrate
;
_space_group_IT_number 15
_symmetry_cell_setting monoclinic
_symmetry_space_group_name_Hall '-C 2yc'
_symmetry_space_group_name_H-M 'C 1 2/c 1'
_atom_sites_solution_hydrogens geom
_atom_sites_solution_primary direct
_atom_sites_solution_secondary difmap
_audit_creation_method SHELXL-97
_cell_angle_alpha 90.00
_cell_angle_beta 103.366(2)
_cell_angle_gamma 90.00
_cell_formula_units_Z 20
_cell_length_a 18.3638(13)
_cell_length_b 5.6424(4)
_cell_length_c 23.5512(17)
_cell_measurement_reflns_used 11701
_cell_measurement_temperature 298(2)
_cell_measurement_theta_max 34.51
_cell_measurement_theta_min 2.5
_cell_volume 2374.2(3)
_computing_cell_refinement 'SMART (Bruker, 1998)'
_computing_data_collection 'SMART (Bruker, 1998)'
_computing_data_reduction 'SAINT-NT (SHELXTL-NT; Bruker, 1998)'
_computing_molecular_graphics CrystalMaker
_computing_structure_refinement 'SHELXL-97 (Sheldrick, 1997)'
_computing_structure_solution 'SHELXS-97 (Sheldrick, 1990)'
_diffrn_ambient_temperature 293(2)
_diffrn_measured_fraction_theta_full 0.958
_diffrn_measured_fraction_theta_max 0.958
_diffrn_measurement_device_type 'Bruker APEX CCD area-detector'
_diffrn_measurement_method '\f and \w'
_diffrn_radiation_monochromator graphite
_diffrn_radiation_source 'fine-focus sealed tube'
_diffrn_radiation_type MoK\a
_diffrn_radiation_wavelength 0.71073
_diffrn_reflns_av_R_equivalents 0.0416
_diffrn_reflns_av_sigmaI/netI 0.0590
_diffrn_reflns_limit_h_max 28
_diffrn_reflns_limit_h_min -28
_diffrn_reflns_limit_k_max 8
_diffrn_reflns_limit_k_min -5
_diffrn_reflns_limit_l_max 36
_diffrn_reflns_limit_l_min -36
_diffrn_reflns_number 11701
_diffrn_reflns_theta_full 34.50
_diffrn_reflns_theta_max 34.50
_diffrn_reflns_theta_min 2.28
_diffrn_standards_number 0
_exptl_absorpt_coefficient_mu 17.911
_exptl_absorpt_correction_T_max 0.836
_exptl_absorpt_correction_T_min 0.353
_exptl_absorpt_correction_type empirical
_exptl_absorpt_process_details 'via SADABS (SHELXTL-NT; Bruker 1998)'
_exptl_crystal_colour 'dark green'
_exptl_crystal_density_diffrn 4.544
_exptl_crystal_density_meas ?
_exptl_crystal_density_method 'not measured'
_exptl_crystal_description plates
_exptl_crystal_F_000 2848
_exptl_crystal_size_max 0.08
_exptl_crystal_size_mid 0.05
_exptl_crystal_size_min 0.01
_refine_diff_density_max 2.155
_refine_diff_density_min -2.228
_refine_diff_density_rms 0.370
_refine_ls_extinction_method none
_refine_ls_goodness_of_fit_ref 0.967
_refine_ls_hydrogen_treatment mixed
_refine_ls_matrix_type full
_refine_ls_number_parameters 197
_refine_ls_number_reflns 4817
_refine_ls_number_restraints 4
_refine_ls_restrained_S_all 0.966
_refine_ls_R_factor_all 0.0623
_refine_ls_R_factor_gt 0.0363
_refine_ls_shift/su_max 0.001
_refine_ls_shift/su_mean 0.000
_refine_ls_structure_factor_coef Fsqd
_refine_ls_weighting_details 'calc w=1/[\s^2^(Fo^2^)+(0.0190P)^2^+0.0000P] where P=(Fo^2^+2Fc^2^)/3'
_refine_ls_weighting_scheme calc
_refine_ls_wR_factor_gt 0.0596
_refine_ls_wR_factor_ref 0.0667
_reflns_number_gt 3376
_reflns_number_total 4817
_reflns_threshold_expression >2sigma(I)
_cod_data_source_file cm0523687si20051027_120850.cif
_cod_data_source_block sad
_cod_depositor_comments
;
The following automatic conversions were performed:

'_exptl_crystal_density_meas' value 'not measured' was changed to '?'
- the value is perceived as not measured.

Automatic conversion script
Id: cif_fix_values 3008 2015-01-20 13:52:24Z robertas 
;
_cod_original_sg_symbol_H-M 'C 2/c'
_cod_original_formula_sum 'H1.60 Na0.80 Np0.80 O5.60 S0.80'
_cod_database_code 4001504

loop_
_symmetry_equiv_pos_as_xyz
'x, y, z'
'-x, y, -z+1/2'
'x+1/2, y+1/2, z'
'-x+1/2, y+1/2, -z+1/2'
'-x, -y, -z'
'x, -y, z-1/2'
'-x+1/2, -y+1/2, -z'
'x+1/2, -y+1/2, z-1/2'

loop_
_atom_site_label
_atom_site_type_symbol
_atom_site_fract_x
_atom_site_fract_y
_atom_site_fract_z
_atom_site_U_iso_or_equiv
_atom_site_adp_type
_atom_site_occupancy
_atom_site_symmetry_multiplicity
_atom_site_calc_flag
_atom_site_refinement_flags
Np1 Np 0.038872(12) 1.00299(4) 0.136767(9) 0.00905(5) Uani 1 1 d .
Np2 Np 0.199485(12) 0.51784(4) 0.190876(9) 0.00947(5) Uani 1 1 d .
Na1 Na 0.0000 0.5000 0.0000 0.072(2) Uani 1 2 d S
Na2 Na 0.0000 0.3694(7) 0.2500 0.0195(8) Uani 1 2 d S
Na3 Na -0.21316(17) 0.7613(5) 0.07448(12) 0.0235(6) Uani 1 1 d .
S1 S -0.10387(8) 0.9611(3) -0.00142(6) 0.0121(3) Uani 1 1 d .
S2 S 0.10613(9) 0.8161(3) 0.28607(7) 0.0100(3) Uani 1 1 d .
O1 O 0.0835(2) 1.0115(8) 0.24447(17) 0.0152(8) Uani 1 1 d .
O2 O 0.0686(3) 0.1471(8) 0.04558(19) 0.0155(9) Uani 1 1 d .
O3 O -0.0503(2) 0.7743(8) 0.1795(2) 0.0144(9) Uani 1 1 d .
O4 O 0.3208(2) 0.3736(8) 0.17435(19) 0.0158(9) Uani 1 1 d .
O5 O 0.2210(3) 0.6111(8) 0.0913(2) 0.0186(10) Uani 1 1 d D
O6 O 0.1536(3) 0.2415(7) 0.16036(19) 0.0140(9) Uani 1 1 d .
O7 O -0.0129(3) 0.2701(8) 0.1455(2) 0.0169(10) Uani 1 1 d .
O8 O -0.0640(3) 0.8708(8) 0.05639(19) 0.0182(10) Uani 1 1 d .
O9 O 0.0932(3) 0.7311(7) 0.13247(19) 0.0141(9) Uani 1 1 d .
O10 O 0.2456(3) 0.7960(8) 0.22187(19) 0.0149(9) Uani 1 1 d .
O11 O 0.1130(2) 0.5929(8) 0.25412(19) 0.0151(9) Uani 1 1 d .
O12 O -0.0992(3) 0.2224(8) -0.0034(2) 0.0195(10) Uani 1 1 d .
O13 O -0.1822(3) 0.8907(9) -0.0114(2) 0.0239(11) Uani 1 1 d .
O14 O -0.1600(3) 0.3916(10) 0.0886(2) 0.0279(12) Uani 1 1 d D
H1 H -0.142(5) 0.342(15) 0.056(3) 0.050 Uiso 1 1 d D
H2 H 0.262(3) 0.713(13) 0.090(4) 0.050 Uiso 1 1 d D
H3 H -0.120(4) 0.353(16) 0.121(3) 0.050 Uiso 1 1 d D
H4 H 0.182(4) 0.710(13) 0.071(3) 0.050 Uiso 1 1 d D

loop_
_atom_site_aniso_label
_atom_site_aniso_U_11
_atom_site_aniso_U_22
_atom_site_aniso_U_33
_atom_site_aniso_U_23
_atom_site_aniso_U_13
_atom_site_aniso_U_12
Np1 0.00783(10) 0.01062(10) 0.00855(10) 0.00042(9) 0.00160(8) 0.00067(9)
Np2 0.00813(10) 0.01016(10) 0.01002(10) -0.00016(9) 0.00192(8) 0.00043(9)
Na1 0.023(3) 0.020(3) 0.174(7) 0.031(3) 0.023(3) 0.002(2)
Na2 0.018(2) 0.0199(19) 0.020(2) 0.000 0.0048(17) 0.000
Na3 0.0291(17) 0.0241(15) 0.0164(14) -0.0023(11) 0.0032(13) 0.0014(13)
S1 0.0091(6) 0.0168(7) 0.0104(6) 0.0008(5) 0.0024(5) -0.0012(6)
S2 0.0080(7) 0.0133(6) 0.0089(6) -0.0004(5) 0.0026(5) -0.0011(5)
O1 0.013(2) 0.020(2) 0.0121(19) 0.0038(18) 0.0016(16) -0.0020(19)
O2 0.014(2) 0.020(2) 0.012(2) 0.0006(18) 0.0040(18) 0.0005(18)
O3 0.011(2) 0.018(2) 0.017(2) -0.0042(17) 0.0064(18) -0.0035(17)
O4 0.008(2) 0.025(2) 0.012(2) 0.0021(18) -0.0020(18) 0.0019(18)
O5 0.016(2) 0.023(2) 0.016(2) 0.0086(19) 0.002(2) 0.0069(19)
O6 0.014(2) 0.013(2) 0.014(2) 0.0001(16) -0.0003(18) -0.0033(17)
O7 0.016(2) 0.015(2) 0.019(2) -0.0008(18) 0.003(2) 0.0039(18)
O8 0.020(3) 0.022(2) 0.011(2) 0.0018(18) 0.0004(19) -0.004(2)
O9 0.016(2) 0.014(2) 0.012(2) 0.0014(16) 0.0027(18) 0.0051(17)
O10 0.014(2) 0.017(2) 0.012(2) -0.0021(17) 0.0003(18) -0.0023(18)
O11 0.012(2) 0.018(2) 0.017(2) -0.0064(17) 0.0072(19) -0.0021(17)
O12 0.019(3) 0.019(2) 0.020(3) 0.0051(19) 0.004(2) 0.0042(19)
O13 0.010(2) 0.035(3) 0.028(3) 0.001(2) 0.007(2) -0.004(2)
O14 0.016(3) 0.030(3) 0.033(3) -0.002(2) -0.005(2) 0.006(2)

loop_
_atom_type_symbol
_atom_type_description
_atom_type_scat_dispersion_real
_atom_type_scat_dispersion_imag
_atom_type_scat_source
O O 0.0106 0.0060 'International Tables Vol C Tables 4.2.6.8 and 6.1.1.4'
H H 0.0000 0.0000 'International Tables Vol C Tables 4.2.6.8 and 6.1.1.4'
Na Na 0.0362 0.0249 'International Tables Vol C Tables 4.2.6.8 and 6.1.1.4'
S S 0.1246 0.1234 'International Tables Vol C Tables 4.2.6.8 and 6.1.1.4'
Np Np -11.4937 4.1493 'International Tables Vol C Tables 4.2.6.8 and 6.1.1.4'

loop_
_geom_angle_atom_site_label_1
_geom_angle_atom_site_label_2
_geom_angle_atom_site_label_3
_geom_angle
_geom_angle_site_symmetry_1
_geom_angle_site_symmetry_3
O7 Np1 O9 176.8(2) 1_565 .
O7 Np1 O6 87.96(18) 1_565 1_565
O9 Np1 O6 91.24(17) . 1_565
O7 Np1 O8 90.54(18) 1_565 .
O9 Np1 O8 91.96(18) . .
O6 Np1 O8 143.79(14) 1_565 .
O7 Np1 O2 92.98(18) 1_565 1_565
O9 Np1 O2 89.72(17) . 1_565
O6 Np1 O2 70.47(15) 1_565 1_565
O8 Np1 O2 73.49(15) . 1_565
O7 Np1 O3 88.48(18) 1_565 .
O9 Np1 O3 90.32(17) . .
O6 Np1 O3 143.98(14) 1_565 .
O8 Np1 O3 72.06(15) . .
O2 Np1 O3 145.53(15) 1_565 .
O7 Np1 O1 85.77(18) 1_565 .
O9 Np1 O1 90.99(17) . .
O6 Np1 O1 72.20(14) 1_565 .
O8 Np1 O1 143.74(14) . .
O2 Np1 O1 142.67(14) 1_565 .
O3 Np1 O1 71.79(14) . .
O7 Np1 Na2 40.25(15) 1_565 1_565
O9 Np1 Na2 136.50(14) . 1_565
O6 Np1 Na2 79.81(11) 1_565 1_565
O8 Np1 Na2 119.95(11) . 1_565
O2 Np1 Na2 125.46(12) 1_565 1_565
O3 Np1 Na2 74.53(11) . 1_565
O1 Np1 Na2 45.66(11) . 1_565
O7 Np1 Np2 153.54(15) 1_565 .
O9 Np1 Np2 23.47(14) . .
O6 Np1 Np2 76.84(10) 1_565 .
O8 Np1 Np2 114.52(11) . .
O2 Np1 Np2 101.92(10) 1_565 .
O3 Np1 Np2 91.28(10) . .
O1 Np1 Np2 69.11(10) . .
Na2 Np1 Np2 114.63(3) 1_565 .
O6 Np2 O10 179.80(19) . .
O6 Np2 O10 87.51(17) . 4_545
O10 Np2 O10 92.34(7) . 4_545
O6 Np2 O9 87.89(17) . .
O10 Np2 O9 92.16(17) . .
O10 Np2 O9 149.27(15) 4_545 .
O6 Np2 O11 94.68(17) . .
O10 Np2 O11 85.15(17) . .
O10 Np2 O11 76.98(15) 4_545 .
O9 Np2 O11 73.14(15) . .
O6 Np2 O4 90.42(18) . .
O10 Np2 O4 89.68(17) . .
O10 Np2 O4 75.57(15) 4_545 .
O9 Np2 O4 134.84(14) . .
O11 Np2 O4 151.81(15) . .
O6 Np2 O5 88.26(18) . .
O10 Np2 O5 91.94(18) . .
O10 Np2 O5 140.69(15) 4_545 .
O9 Np2 O5 69.44(15) . .
O11 Np2 O5 142.33(15) . .
O4 Np2 O5 65.40(15) . .
O6 Np2 Na3 67.87(15) . 3_545
O10 Np2 Na3 112.30(14) . 3_545
O10 Np2 Na3 104.78(11) 4_545 3_545
O9 Np2 Na3 101.52(11) . 3_545
O11 Np2 Na3 162.18(11) . 3_545
O4 Np2 Na3 38.10(11) . 3_545
O5 Np2 Na3 38.70(11) . 3_545
O6 Np2 Np1 102.59(14) . .
O10 Np2 Np1 77.43(14) . .
O10 Np2 Np1 139.02(10) 4_545 .
O9 Np2 Np1 17.59(10) . .
O11 Np2 Np1 62.81(11) . .
O4 Np2 Np1 142.54(10) . .
O5 Np2 Np1 79.87(11) . .
Na3 Np2 Np1 115.87(5) 3_545 .
O6 Np2 Np2 77.06(14) . 4_545
O10 Np2 Np2 102.82(14) . 4_545
O10 Np2 Np2 14.34(10) 4_545 4_545
O9 Np2 Np2 154.71(10) . 4_545
O11 Np2 Np2 87.78(11) . 4_545
O4 Np2 Np2 66.38(10) . 4_545
O5 Np2 Np2 129.21(11) . 4_545
Na3 Np2 Np2 91.60(4) 3_545 4_545
Np1 Np2 Np2 150.553(9) . 4_545
O6 Np2 Np2 160.94(14) . 4
O10 Np2 Np2 18.87(14) . 4
O10 Np2 Np2 75.18(11) 4_545 4
O9 Np2 Np2 102.83(10) . 4
O11 Np2 Np2 73.93(10) . 4
O4 Np2 Np2 92.89(10) . 4
O5 Np2 Np2 110.16(12) . 4
Na3 Np2 Np2 123.84(5) 3_545 4
Np1 Np2 Np2 85.994(7) . 4
Np2 Np2 Np2 87.096(10) 4_545 4
O12 Na1 O12 180.0 . 5_565
O12 Na1 O2 101.90(15) . 5_565
O12 Na1 O2 78.10(15) 5_565 5_565
O12 Na1 O2 78.10(15) . .
O12 Na1 O2 101.90(15) 5_565 .
O2 Na1 O2 180.0 5_565 .
O12 Na1 O8 84.10(14) . 5_565
O12 Na1 O8 95.90(14) 5_565 5_565
O2 Na1 O8 127.57(13) 5_565 5_565
O2 Na1 O8 52.43(13) . 5_565
O12 Na1 O8 95.90(14) . .
O12 Na1 O8 84.10(14) 5_565 .
O2 Na1 O8 52.43(13) 5_565 .
O2 Na1 O8 127.57(13) . .
O8 Na1 O8 180.0 5_565 .
O12 Na1 S1 94.83(11) . .
O12 Na1 S1 85.17(11) 5_565 .
O2 Na1 S1 26.05(10) 5_565 .
O2 Na1 S1 153.95(10) . .
O8 Na1 S1 152.66(9) 5_565 .
O8 Na1 S1 27.34(9) . .
O12 Na1 S1 85.17(11) . 5_565
O12 Na1 S1 94.83(11) 5_565 5_565
O2 Na1 S1 153.96(10) 5_565 5_565
O2 Na1 S1 26.04(10) . 5_565
O8 Na1 S1 27.34(9) 5_565 5_565
O8 Na1 S1 152.66(9) . 5_565
S1 Na1 S1 180.0 . 5_565
O11 Na2 O11 116.9(3) . 2
O11 Na2 O7 92.42(15) . .
O11 Na2 O7 101.19(15) 2 .
O11 Na2 O7 101.18(15) . 2
O11 Na2 O7 92.42(15) 2 2
O7 Na2 O7 153.9(3) . 2
O11 Na2 O1 158.71(19) . 2_545
O11 Na2 O1 83.95(14) 2 2_545
O7 Na2 O1 87.20(16) . 2_545
O7 Na2 O1 72.08(15) 2 2_545
O11 Na2 O1 83.95(14) . 1_545
O11 Na2 O1 158.71(19) 2 1_545
O7 Na2 O1 72.08(15) . 1_545
O7 Na2 O1 87.20(16) 2 1_545
O1 Na2 O1 75.7(2) 2_545 1_545
O11 Na2 O3 76.36(16) . .
O11 Na2 O3 52.92(14) 2 .
O7 Na2 O3 70.07(14) . .
O7 Na2 O3 134.65(18) 2 .
O1 Na2 O3 123.05(13) 2_545 .
O1 Na2 O3 136.12(12) 1_545 .
O11 Na2 O3 52.92(14) . 2
O11 Na2 O3 76.36(16) 2 2
O7 Na2 O3 134.65(18) . 2
O7 Na2 O3 70.06(14) 2 2
O1 Na2 O3 136.12(12) 2_545 2
O1 Na2 O3 123.04(13) 1_545 2
O3 Na2 O3 73.4(2) . 2
O11 Na2 S2 93.70(16) . 2
O11 Na2 S2 26.59(11) 2 2
O7 Na2 S2 90.10(12) . 2
O7 Na2 S2 110.87(13) 2 2
O1 Na2 S2 107.58(10) 2_545 2
O1 Na2 S2 161.86(9) 1_545 2
O3 Na2 S2 27.45(9) . 2
O3 Na2 S2 67.44(12) 2 2
O11 Na2 S2 26.59(11) . .
O11 Na2 S2 93.70(16) 2 .
O7 Na2 S2 110.87(13) . .
O7 Na2 S2 90.10(12) 2 .
O1 Na2 S2 161.86(9) 2_545 .
O1 Na2 S2 107.58(10) 1_545 .
O3 Na2 S2 67.44(12) . .
O3 Na2 S2 27.45(9) 2 .
S2 Na2 S2 75.09(10) 2 .
O11 Na2 Np1 90.81(10) . 1_545
O11 Na2 Np1 126.23(11) 2 1_545
O7 Na2 Np1 28.27(11) . 1_545
O7 Na2 Np1 128.29(16) 2 1_545
O1 Na2 Np1 78.86(12) 2_545 1_545
O1 Na2 Np1 43.92(10) 1_545 1_545
O3 Na2 Np1 97.04(8) . 1_545
O3 Na2 Np1 143.58(9) 2 1_545
S2 Na2 Np1 118.36(3) 2 1_545
S2 Na2 Np1 116.24(3) . 1_545
O11 Na2 Np1 126.23(11) . 2_545
O11 Na2 Np1 90.81(10) 2 2_545
O7 Na2 Np1 128.29(16) . 2_545
O7 Na2 Np1 28.27(11) 2 2_545
O1 Na2 Np1 43.92(10) 2_545 2_545
O1 Na2 Np1 78.86(12) 1_545 2_545
O3 Na2 Np1 143.58(9) . 2_545
O3 Na2 Np1 97.04(8) 2 2_545
S2 Na2 Np1 116.24(3) 2 2_545
S2 Na2 Np1 118.36(3) . 2_545
Np1 Na2 Np1 109.33(10) 1_545 2_545
O14 Na3 O13 91.1(2) . 7_465
O14 Na3 O13 103.3(2) . .
O13 Na3 O13 83.80(19) 7_465 .
O14 Na3 O4 95.3(2) . 3_455
O13 Na3 O4 136.6(2) 7_465 3_455
O13 Na3 O4 135.4(2) . 3_455
O14 Na3 O5 159.9(2) . 3_455
O13 Na3 O5 92.1(2) 7_465 3_455
O13 Na3 O5 96.8(2) . 3_455
O4 Na3 O5 69.09(17) 3_455 3_455
O14 Na3 O8 80.37(19) . .
O13 Na3 O8 130.67(19) 7_465 .
O13 Na3 O8 52.21(16) . .
O4 Na3 O8 92.71(16) 3_455 .
O5 Na3 O8 111.98(18) 3_455 .
O14 Na3 S1 95.83(17) . .
O13 Na3 S1 108.01(16) 7_465 .
O13 Na3 S1 25.11(13) . .
O4 Na3 S1 113.93(15) 3_455 .
O5 Na3 S1 102.05(15) 3_455 .
O8 Na3 S1 27.58(9) . .
O14 Na3 Na3 99.64(19) . 7_465
O13 Na3 Na3 42.28(14) 7_465 7_465
O13 Na3 Na3 41.52(13) . 7_465
O4 Na3 Na3 164.96(19) 3_455 7_465
O5 Na3 Na3 96.00(17) 3_455 7_465
O8 Na3 Na3 91.14(14) . 7_465
S1 Na3 Na3 66.01(9) . 7_465
O14 Na3 Np2 118.78(18) . 3_455
O13 Na3 Np2 100.38(15) 7_465 3_455
O13 Na3 Np2 137.52(17) . 3_455
O4 Na3 Np2 40.21(11) 3_455 3_455
O5 Na3 Np2 41.17(12) 3_455 3_455
O8 Na3 Np2 126.38(13) . 3_455
S1 Na3 Np2 134.51(9) . 3_455
Na3 Na3 Np2 128.27(13) 7_465 3_455
O13 S1 O12 109.2(3) . 1_565
O13 S1 O2 110.5(3) . 5_565
O12 S1 O2 110.6(3) 1_565 5_565
O13 S1 O8 108.3(3) . .
O12 S1 O8 110.6(3) 1_565 .
O2 S1 O8 107.5(3) 5_565 .
O13 S1 Na3 42.9(2) . .
O12 S1 Na3 114.8(2) 1_565 .
O2 S1 Na3 133.1(2) 5_565 .
O8 S1 Na3 66.67(19) . .
O13 S1 Na1 110.0(2) . .
O12 S1 Na1 140.1(2) 1_565 .
O2 S1 Na1 47.09(18) 5_565 .
O8 S1 Na1 63.02(19) . .
Na3 S1 Na1 99.01(7) . .
O3 S2 O1 111.3(2) 2 .
O3 S2 O4 109.5(3) 2 4
O1 S2 O4 109.3(3) . 4
O3 S2 O11 107.2(3) 2 .
O1 S2 O11 110.0(3) . .
O4 S2 O11 109.5(3) 4 .
O3 S2 Na2 63.68(19) 2 .
O1 S2 Na2 110.80(19) . .
O4 S2 Na2 138.7(2) 4 .
O11 S2 Na2 46.52(17) . .
S2 O1 Np1 130.0(3) . .
S2 O1 Na2 129.7(2) . 1_565
Np1 O1 Na2 90.42(14) . 1_565
S1 O2 Na1 106.9(2) 5_565 .
S1 O2 Np1 134.1(3) 5_565 1_545
Na1 O2 Np1 116.78(17) . 1_545
S2 O3 Np1 139.0(3) 2 .
S2 O3 Na2 88.9(2) 2 .
Np1 O3 Na2 119.93(16) . .
S2 O4 Na3 123.8(3) 4_545 3_545
S2 O4 Np2 133.4(3) 4_545 .
Na3 O4 Np2 101.69(17) 3_545 .
Na3 O5 Np2 100.12(17) 3_545 .
Np2 O6 Np1 147.8(2) . 1_545
Np1 O7 Na2 111.5(2) 1_545 .
S1 O8 Np1 137.1(3) . .
S1 O8 Na1 89.6(2) . .
Np1 O8 Na1 104.68(16) . .
S1 O8 Na3 85.7(2) . .
Np1 O8 Na3 121.91(18) . .
Na1 O8 Na3 114.16(16) . .
Np1 O9 Np2 138.9(2) . .
Np2 O10 Np2 146.8(2) . 4
S2 O11 Na2 106.9(2) . .
S2 O11 Np2 126.6(2) . .
Na2 O11 Np2 123.87(18) . .
S1 O12 Na1 134.6(3) 1_545 .
S1 O13 Na3 148.1(3) . 7_465
S1 O13 Na3 112.0(3) . .
Na3 O13 Na3 96.21(19) 7_465 .

loop_
_geom_bond_atom_site_label_1
_geom_bond_atom_site_label_2
_geom_bond_distance
_geom_bond_site_symmetry_2
Np1 O7 1.819(4) 1_565
Np1 O9 1.845(4) .
Np1 O6 2.454(4) 1_565
Np1 O8 2.460(5) .
Np1 O2 2.472(4) 1_565
Np1 O3 2.474(4) .
Np1 O1 2.479(4) .
Np1 Na2 3.574(2) 1_565
Np1 Np2 4.0098(4) .
Np2 O6 1.838(4) .
Np2 O10 1.851(4) .
Np2 O10 2.418(4) 4_545
Np2 O9 2.431(4) .
Np2 O11 2.452(4) .
Np2 O4 2.486(4) .
Np2 O5 2.522(5) .
Np2 Na3 3.770(3) 3_545
Np2 Np2 4.0949(4) 4_545
Np2 Np2 4.0949(4) 4
Na1 O12 2.389(5) .
Na1 O12 2.389(5) 5_565
Na1 O2 2.466(4) 5_565
Na1 O2 2.466(4) .
Na1 O8 2.871(5) 5_565
Na1 O8 2.871(5) .
Na1 S1 3.2217(15) .
Na1 S1 3.2218(15) 5_565
Na2 O11 2.411(5) .
Na2 O11 2.411(5) 2
Na2 O7 2.482(5) .
Na2 O7 2.482(5) 2
Na2 O1 2.556(5) 2_545
Na2 O1 2.556(5) 1_545
Na2 O3 2.850(5) .
Na2 O3 2.851(5) 2
Na2 S2 3.180(3) 2
Na2 S2 3.180(3) .
Na2 Np1 3.574(2) 1_545
Na2 Np1 3.574(2) 2_545
Na3 O14 2.294(6) .
Na3 O13 2.306(6) 7_465
Na3 O13 2.340(6) .
Na3 O4 2.376(5) 3_455
Na3 O5 2.395(5) 3_455
Na3 O8 2.934(6) .
Na3 S1 3.187(3) .
Na3 Na3 3.458(6) 7_465
Na3 Np2 3.771(3) 3_455
S1 O13 1.458(5) .
S1 O12 1.478(5) 1_565
S1 O2 1.478(4) 5_565
S1 O8 1.480(5) .
S2 O3 1.466(4) 2
S2 O1 1.470(4) .
S2 O4 1.482(5) 4
S2 O11 1.487(4) .
O1 Na2 2.556(5) 1_565
O2 S1 1.478(4) 5_565
O2 Np1 2.472(4) 1_545
O3 S2 1.466(4) 2
O4 S2 1.482(5) 4_545
O4 Na3 2.376(5) 3_545
O5 Na3 2.395(5) 3_545
O6 Np1 2.454(4) 1_545
O7 Np1 1.819(4) 1_545
O10 Np2 2.418(4) 4
O12 S1 1.478(5) 1_545
O13 Na3 2.306(6) 7_465
